data_7238427
loop_
_publ_author_name
'Misra, Shafalika'
'Chauhan, Ashok K. S.'
'Srivastava, Ramesh C.'
'Duthie, Andrew'
'Butcher, R. J.'

_publ_section_title
;
 Controlled hydrolysis of aryltellurium trichlorides using
 2-pyrrolidinones: isolation and structural characterization of monomeric
 aryltellurium(IV) monohydroxides
;
_journal_issue 5
_journal_name_full 'RSC Advances'
_journal_page_first 808
_journal_paper_doi 10.1039/c1ra00409c
_journal_volume 1
_journal_year 2011
_chemical_formula_moiety 'C20 H14 Br6 Te2'
_chemical_formula_sum 'C20 H14 Br6 Te2'
_chemical_formula_weight 988.97
_space_group_IT_number 14
_space_group_name_Hall '-P 2ybc'
_space_group_name_H-M_alt 'P 1 21/c 1'
_symmetry_cell_setting monoclinic
_symmetry_space_group_name_H-M 'P 1 21/c 1'
_atom_sites_solution_hydrogens geom
_atom_sites_solution_primary direct
_atom_sites_solution_secondary difmap
_audit_creation_method SHELXL-97
_cell_angle_alpha 90.00
_cell_angle_beta 115.656(5)
_cell_angle_gamma 90.00
_cell_formula_units_Z 4
_cell_length_a 20.3174(8)
_cell_length_b 7.3678(3)
_cell_length_c 17.7571(8)
_cell_measurement_reflns_used 9457
_cell_measurement_temperature 123(2)
_cell_measurement_theta_max 32.6448
_cell_measurement_theta_min 5.0088
_cell_volume 2396.1(2)
_computing_cell_refinement
;
CrysAlisPro, Oxford Diffraction Ltd.,
Version 1.171.34.36 (release 02-08-2010 CrysAlis171 .NET)
(compiled Aug 2 2010,13:00:58)
;
_computing_data_collection
;
CrysAlisPro, Oxford Diffraction Ltd.,
Version 1.171.34.36 (release 02-08-2010 CrysAlis171 .NET)
(compiled Aug 2 2010,13:00:58)
;
_computing_data_reduction
;
CrysAlisPro, Oxford Diffraction Ltd.,
Version 1.171.34.36 (release 02-08-2010 CrysAlis171 .NET)
(compiled Aug 2 2010,13:00:58)
;
_computing_molecular_graphics 'SHELXLTL (Sheldrick, 2008)'
_computing_publication_material SHELXLTL
_computing_structure_refinement 'SHELXL-97 (Sheldrick, 2008)'
_computing_structure_solution 'SHELXS-97 (Sheldrick, 2008)'
_diffrn_ambient_temperature 123(2)
_diffrn_detector_area_resol_mean 10.5081
_diffrn_measured_fraction_theta_full 0.991
_diffrn_measured_fraction_theta_max 0.910
_diffrn_measurement_device_type 'Xcalibur, Ruby, Gemini'
_diffrn_measurement_method '\w scans'
_diffrn_radiation_monochromator graphite
_diffrn_radiation_source 'Enhance (Mo) X-ray Source'
_diffrn_radiation_type MoK\a
_diffrn_radiation_wavelength 0.71073
_diffrn_reflns_av_R_equivalents 0.0678
_diffrn_reflns_av_sigmaI/netI 0.0882
_diffrn_reflns_limit_h_max 24
_diffrn_reflns_limit_h_min -29
_diffrn_reflns_limit_k_max 11
_diffrn_reflns_limit_k_min -10
_diffrn_reflns_limit_l_max 26
_diffrn_reflns_limit_l_min -21
_diffrn_reflns_number 20066
_diffrn_reflns_theta_full 25.00
_diffrn_reflns_theta_max 32.72
_diffrn_reflns_theta_min 5.02
_exptl_absorpt_coefficient_mu 12.447
_exptl_absorpt_correction_T_max 0.173
_exptl_absorpt_correction_T_min 0.026
_exptl_absorpt_correction_type analytical
_exptl_absorpt_process_details
;
CrysAlisPro, Oxford Diffraction Ltd.,
Version 1.171.34.36 (release 02-08-2010 CrysAlis171 .NET)
(compiled Aug 2 2010,13:00:58)
Analytical numeric absorption correction using a multifaceted crystal
model based on expressions derived by R.C. Clark & J.S. Reid.
(Clark, R. C. & Reid, J. S. (1995). Acta Cryst. A51, 887-897)
;
_exptl_crystal_colour yellow
_exptl_crystal_density_diffrn 2.742
_exptl_crystal_density_method 'not measured'
_exptl_crystal_description needle
_exptl_crystal_F_000 1792
_exptl_crystal_size_max 0.8730
_exptl_crystal_size_mid 0.2593
_exptl_crystal_size_min 0.1639
_refine_diff_density_max 4.068
_refine_diff_density_min -3.872
_refine_diff_density_rms 0.379
_refine_ls_extinction_method none
_refine_ls_goodness_of_fit_ref 1.033
_refine_ls_hydrogen_treatment constr
_refine_ls_matrix_type full
_refine_ls_number_parameters 254
_refine_ls_number_reflns 8027
_refine_ls_number_restraints 0
_refine_ls_restrained_S_all 1.033
_refine_ls_R_factor_all 0.0963
_refine_ls_R_factor_gt 0.0686
_refine_ls_shift/su_max 0.001
_refine_ls_shift/su_mean 0.000
_refine_ls_structure_factor_coef Fsqd
_refine_ls_weighting_details 'calc w=1/[\s^2^(Fo^2^)+(0.1004P)^2^+20.1563P] where P=(Fo^2^+2Fc^2^)/3'
_refine_ls_weighting_scheme calc
_refine_ls_wR_factor_gt 0.1748
_refine_ls_wR_factor_ref 0.1942
_reflns_number_gt 6196
_reflns_number_total 8027
_reflns_threshold_expression I>2\s(I)
_cod_data_source_file c1ra00409c.txt
_cod_data_source_block aksc-sm7
_cod_original_cell_volume 2396.07(17)
_cod_database_code 7238427

loop_
_symmetry_equiv_pos_as_xyz
'x, y, z'
'-x, y+1/2, -z+1/2'
'-x, -y, -z'
'x, -y-1/2, z-1/2'

loop_
_atom_site_label
_atom_site_type_symbol
_atom_site_fract_x
_atom_site_fract_y
_atom_site_fract_z
_atom_site_U_iso_or_equiv
_atom_site_adp_type
_atom_site_occupancy
_atom_site_symmetry_multiplicity
_atom_site_calc_flag
_atom_site_refinement_flags
Te1 Te 0.09050(3) 0.38490(9) 0.30063(4) 0.01310(15) Uani 1 1 d .
Te2 Te 0.59146(3) 0.36766(9) 0.78909(4) 0.01308(14) Uani 1 1 d .
Br11 Br 0.01117(7) 0.0831(2) 0.33397(8) 0.0298(3) Uani 1 1 d .
Br12 Br 0.18289(6) 0.58877(19) 0.28432(9) 0.0299(3) Uani 1 1 d .
Br21 Br 0.49107(7) 0.57284(19) 0.82357(8) 0.0296(3) Uani 1 1 d .
Br13 Br 0.19480(6) 0.2181(2) 0.41802(8) 0.0311(3) Uani 1 1 d .
Br22 Br 0.69414(7) 0.1912(2) 0.77596(10) 0.0339(3) Uani 1 1 d .
Br23 Br 0.68646(7) 0.5709(2) 0.89526(9) 0.0325(3) Uani 1 1 d .
C10B C 0.5012(6) 0.5706(15) 0.6195(6) 0.0164(19) Uani 1 1 d .
C10A C -0.0002(6) 0.5837(15) 0.3826(7) 0.018(2) Uani 1 1 d .
C9A C -0.0654(5) 0.5090(14) 0.3189(6) 0.0151(18) Uani 1 1 d .
H9AA H -0.0625 0.4335 0.2770 0.018 Uiso 1 1 calc R
C6B C 0.4280(7) 0.7313(15) 0.4896(7) 0.024(2) Uani 1 1 d .
H6BA H 0.4248 0.8118 0.4463 0.029 Uiso 1 1 calc R
C1A C 0.0714(5) 0.5547(14) 0.3862(6) 0.0145(18) Uani 1 1 d .
C5A C -0.0064(7) 0.6957(15) 0.4427(7) 0.020(2) Uani 1 1 d .
C5B C 0.4972(6) 0.6900(15) 0.5546(6) 0.019(2) Uani 1 1 d .
C1B C 0.5726(6) 0.5380(15) 0.6857(7) 0.0165(19) Uani 1 1 d .
C2A C 0.1310(7) 0.6392(16) 0.4473(7) 0.024(2) Uani 1 1 d .
H2AA H 0.1778 0.6232 0.4485 0.029 Uiso 1 1 calc R
C9B C 0.4367(6) 0.4962(15) 0.6152(6) 0.0167(19) Uani 1 1 d .
H9BA H 0.4385 0.4139 0.6572 0.020 Uiso 1 1 calc R
C8B C 0.3695(6) 0.5404(17) 0.5503(7) 0.021(2) Uani 1 1 d .
H8BA H 0.3261 0.4895 0.5490 0.025 Uiso 1 1 calc R
C3A C 0.1240(7) 0.7474(18) 0.5074(7) 0.025(2) Uani 1 1 d .
H3AA H 0.1658 0.8039 0.5494 0.030 Uiso 1 1 calc R
C4A C 0.0580(7) 0.7721(17) 0.5060(7) 0.026(2) Uani 1 1 d .
H4AA H 0.0542 0.8430 0.5486 0.031 Uiso 1 1 calc R
C6A C -0.0765(7) 0.7311(15) 0.4394(8) 0.024(2) Uani 1 1 d .
H6AA H -0.0803 0.8070 0.4806 0.028 Uiso 1 1 calc R
C4B C 0.5608(7) 0.7656(16) 0.5542(7) 0.023(2) Uani 1 1 d .
H4BA H 0.5568 0.8398 0.5087 0.027 Uiso 1 1 calc R
C2B C 0.6348(6) 0.6181(17) 0.6851(8) 0.023(2) Uani 1 1 d .
H2BA H 0.6815 0.5950 0.7294 0.027 Uiso 1 1 calc R
C3B C 0.6279(8) 0.7340(19) 0.6182(9) 0.033(3) Uani 1 1 d .
H3BA H 0.6700 0.7896 0.6179 0.040 Uiso 1 1 calc R
C7A C -0.1380(7) 0.6586(17) 0.3786(9) 0.029(3) Uani 1 1 d .
H7AA H -0.1844 0.6837 0.3771 0.035 Uiso 1 1 calc R
C8A C -0.1322(6) 0.5457(16) 0.3177(8) 0.023(2) Uani 1 1 d .
H8AA H -0.1751 0.4941 0.2752 0.028 Uiso 1 1 calc R
C7B C 0.3655(8) 0.6577(18) 0.4877(8) 0.031(3) Uani 1 1 d .
H7BA H 0.3195 0.6871 0.4435 0.037 Uiso 1 1 calc R

loop_
_atom_site_aniso_label
_atom_site_aniso_U_11
_atom_site_aniso_U_22
_atom_site_aniso_U_33
_atom_site_aniso_U_23
_atom_site_aniso_U_13
_atom_site_aniso_U_12
Te1 0.0098(3) 0.0147(3) 0.0152(3) 0.0008(2) 0.0058(2) 0.0005(2)
Te2 0.0110(3) 0.0122(3) 0.0151(3) 0.0004(2) 0.0048(2) 0.0000(2)
Br11 0.0301(6) 0.0340(7) 0.0267(6) -0.0013(5) 0.0134(5) -0.0046(5)
Br12 0.0183(5) 0.0318(7) 0.0396(7) 0.0067(5) 0.0125(5) -0.0036(5)
Br21 0.0338(6) 0.0300(7) 0.0278(6) 0.0024(5) 0.0161(5) 0.0036(5)
Br13 0.0190(5) 0.0369(8) 0.0318(6) 0.0082(5) 0.0057(4) 0.0054(5)
Br22 0.0229(5) 0.0298(7) 0.0526(8) 0.0040(6) 0.0196(6) 0.0053(5)
Br23 0.0225(5) 0.0336(7) 0.0313(6) -0.0082(5) 0.0022(5) -0.0063(5)
C10B 0.026(5) 0.013(5) 0.013(4) 0.001(4) 0.010(4) 0.003(4)
C10A 0.021(5) 0.013(5) 0.026(5) 0.001(4) 0.014(4) 0.002(4)
C9A 0.013(4) 0.014(5) 0.019(4) -0.001(4) 0.008(3) 0.001(4)
C6B 0.045(7) 0.009(5) 0.017(5) -0.002(4) 0.012(5) 0.002(5)
C1A 0.014(4) 0.015(5) 0.014(4) -0.003(4) 0.006(3) -0.003(4)
C5A 0.036(6) 0.010(5) 0.016(4) 0.000(4) 0.015(4) 0.003(4)
C5B 0.036(6) 0.011(5) 0.015(4) -0.001(4) 0.016(4) 0.005(4)
C1B 0.022(5) 0.010(4) 0.019(4) 0.001(4) 0.011(4) -0.001(4)
C2A 0.023(5) 0.021(6) 0.023(5) 0.002(4) 0.006(4) -0.005(4)
C9B 0.018(4) 0.013(5) 0.017(4) -0.004(4) 0.006(4) -0.001(4)
C8B 0.014(4) 0.023(6) 0.019(5) 0.003(4) 0.000(4) 0.002(4)
C3A 0.031(6) 0.026(6) 0.011(4) 0.000(4) 0.003(4) -0.003(5)
C4A 0.042(7) 0.021(6) 0.015(5) -0.003(4) 0.012(5) -0.008(5)
C6A 0.038(6) 0.011(5) 0.032(6) 0.005(4) 0.025(5) 0.009(5)
C4B 0.039(6) 0.013(5) 0.025(5) 0.004(4) 0.022(5) -0.001(5)
C2B 0.018(5) 0.024(6) 0.028(5) 0.000(5) 0.012(4) -0.001(4)
C3B 0.049(8) 0.021(6) 0.051(8) 0.002(6) 0.041(7) -0.004(6)
C7A 0.034(6) 0.020(6) 0.048(8) 0.005(5) 0.032(6) 0.002(5)
C8A 0.021(5) 0.018(5) 0.040(7) 0.004(5) 0.022(5) 0.001(4)
C7B 0.038(7) 0.019(6) 0.021(5) -0.003(5) 0.000(5) 0.002(5)

loop_
_atom_type_symbol
_atom_type_description
_atom_type_scat_dispersion_real
_atom_type_scat_dispersion_imag
_atom_type_scat_source
C C 0.0033 0.0016 'International Tables Vol C Tables 4.2.6.8 and 6.1.1.4'
H H 0.0000 0.0000 'International Tables Vol C Tables 4.2.6.8 and 6.1.1.4'
Br Br -0.2901 2.4595 'International Tables Vol C Tables 4.2.6.8 and 6.1.1.4'
Te Te -0.5308 1.6751 'International Tables Vol C Tables 4.2.6.8 and 6.1.1.4'

loop_
_geom_angle_atom_site_label_1
_geom_angle_atom_site_label_2
_geom_angle_atom_site_label_3
_geom_angle
_geom_angle_site_symmetry_1
_geom_angle_site_symmetry_3
C1A Te1 Br12 96.1(3) . .
C1A Te1 Br13 92.5(3) . .
Br12 Te1 Br13 89.12(5) . .
C1A Te1 Br11 90.4(3) . 2
Br12 Te1 Br11 84.37(5) . 2
Br13 Te1 Br11 173.11(5) . 2
C1A Te1 Br11 90.9(3) . .
Br12 Te1 Br11 166.30(5) . .
Br13 Te1 Br11 78.81(4) . .
Br11 Te1 Br11 107.39(3) 2 .
C1B Te2 Br23 95.1(3) . .
C1B Te2 Br22 94.0(3) . .
Br23 Te2 Br22 88.82(5) . .
C1B Te2 Br21 89.7(3) . .
Br23 Te2 Br21 84.87(5) . .
Br22 Te2 Br21 172.94(5) . .
C1B Te2 Br21 90.7(3) . 2_646
Br23 Te2 Br21 166.87(5) . 2_646
Br22 Te2 Br21 79.01(5) . 2_646
Br21 Te2 Br21 106.98(3) . 2_646
Te1 Br11 Te1 119.13(5) 2_545 .
Te2 Br21 Te2 120.23(5) . 2_656
C9B C10B C5B 118.5(10) . .
C9B C10B C1B 124.9(10) . .
C5B C10B C1B 116.6(10) . .
C5A C10A C9A 118.3(10) . .
C5A C10A C1A 118.5(10) . .
C9A C10A C1A 123.2(10) . .
C8A C9A C10A 120.4(10) . .
C8A C9A H9AA 119.8 . .
C10A C9A H9AA 119.8 . .
C7B C6B C5B 121.3(11) . .
C7B C6B H6BA 119.4 . .
C5B C6B H6BA 119.4 . .
C2A C1A C10A 119.5(10) . .
C2A C1A Te1 117.3(8) . .
C10A C1A Te1 123.2(7) . .
C10A C5A C4A 118.7(11) . .
C10A C5A C6A 119.7(11) . .
C4A C5A C6A 121.5(10) . .
C4B C5B C6B 120.0(10) . .
C4B C5B C10B 121.2(10) . .
C6B C5B C10B 118.8(11) . .
C2B C1B C10B 121.3(10) . .
C2B C1B Te2 115.6(8) . .
C10B C1B Te2 123.1(8) . .
C1A C2A C3A 121.3(11) . .
C1A C2A H2AA 119.4 . .
C3A C2A H2AA 119.4 . .
C8B C9B C10B 121.1(10) . .
C8B C9B H9BA 119.5 . .
C10B C9B H9BA 119.5 . .
C7B C8B C9B 120.5(11) . .
C7B C8B H8BA 119.8 . .
C9B C8B H8BA 119.8 . .
C4A C3A C2A 119.8(11) . .
C4A C3A H3AA 120.1 . .
C2A C3A H3AA 120.1 . .
C3A C4A C5A 122.1(11) . .
C3A C4A H4AA 118.9 . .
C5A C4A H4AA 118.9 . .
C7A C6A C5A 121.4(11) . .
C7A C6A H6AA 119.3 . .
C5A C6A H6AA 119.3 . .
C3B C4B C5B 121.1(10) . .
C3B C4B H4BA 119.5 . .
C5B C4B H4BA 119.5 . .
C1B C2B C3B 119.9(11) . .
C1B C2B H2BA 120.1 . .
C3B C2B H2BA 120.1 . .
C4B C3B C2B 120.0(11) . .
C4B C3B H3BA 120.0 . .
C2B C3B H3BA 120.0 . .
C6A C7A C8A 119.3(11) . .
C6A C7A H7AA 120.4 . .
C8A C7A H7AA 120.4 . .
C9A C8A C7A 120.9(11) . .
C9A C8A H8AA 119.5 . .
C7A C8A H8AA 119.5 . .
C6B C7B C8B 119.9(11) . .
C6B C7B H7BA 120.1 . .
C8B C7B H7BA 120.1 . .

loop_
_geom_bond_atom_site_label_1
_geom_bond_atom_site_label_2
_geom_bond_distance
_geom_bond_site_symmetry_2
Te1 C1A 2.130(10) .
Te1 Br12 2.5168(14) .
Te1 Br13 2.5537(13) .
Te1 Br11 2.7997(14) 2
Te1 Br11 2.9526(15) .
Te2 C1B 2.118(11) .
Te2 Br23 2.5240(14) .
Te2 Br22 2.5529(14) .
Te2 Br21 2.8110(15) .
Te2 Br21 2.9373(15) 2_646
Br11 Te1 2.7997(14) 2_545
Br21 Te2 2.9373(15) 2_656
C10B C9B 1.392(15) .
C10B C5B 1.424(14) .
C10B C1B 1.438(15) .
C10A C5A 1.398(15) .
C10A C9A 1.428(15) .
C10A C1A 1.444(14) .
C9A C8A 1.376(14) .
C9A H9AA 0.9500 .
C6B C7B 1.367(19) .
C6B C5B 1.414(16) .
C6B H6BA 0.9500 .
C1A C2A 1.376(14) .
C5A C4A 1.420(16) .
C5A C6A 1.422(16) .
C5B C4B 1.409(16) .
C1B C2B 1.398(15) .
C2A C3A 1.386(17) .
C2A H2AA 0.9500 .
C9B C8B 1.390(14) .
C9B H9BA 0.9500 .
C8B C7B 1.382(17) .
C8B H8BA 0.9500 .
C3A C4A 1.343(18) .
C3A H3AA 0.9500 .
C4A H4AA 0.9500 .
C6A C7A 1.358(19) .
C6A H6AA 0.9500 .
C4B C3B 1.36(2) .
C4B H4BA 0.9500 .
C2B C3B 1.420(18) .
C2B H2BA 0.9500 .
C3B H3BA 0.9500 .
C7A C8A 1.409(18) .
C7A H7AA 0.9500 .
C8A H8AA 0.9500 .
C7B H7BA 0.9500 .

loop_
_geom_hbond_atom_site_label_D
_geom_hbond_atom_site_label_H
_geom_hbond_atom_site_label_A
_geom_hbond_distance_DH
_geom_hbond_distance_HA
_geom_hbond_distance_DA
_geom_hbond_angle_DHA
_geom_hbond_site_symmetry_A
C9A H9AA Br11 0.95 2.82 3.386(10) 118.9 2
C9B H9BA Br21 0.95 2.84 3.419(11) 120.4 2_646
C4A H4AA Br11 0.95 2.97 3.827(12) 151.2 3_566
C4B H4BA Br21 0.95 3.03 3.895(11) 151.6 4_575
C8A H8AA Br22 0.95 2.99 3.712(11) 133.6 4_465

loop_
_geom_torsion_atom_site_label_1
_geom_torsion_atom_site_label_2
_geom_torsion_atom_site_label_3
_geom_torsion_atom_site_label_4
_geom_torsion
_geom_torsion_site_symmetry_1
_geom_torsion_site_symmetry_4
C1A Te1 Br11 Te1 134.6(3) . 2_545
Br12 Te1 Br11 Te1 -104.5(2) . 2_545
Br13 Te1 Br11 Te1 -133.05(6) . 2_545
Br11 Te1 Br11 Te1 43.85(7) 2 2_545
C1B Te2 Br21 Te2 4.3(3) . 2_656
Br23 Te2 Br21 Te2 99.46(6) . 2_656
Br22 Te2 Br21 Te2 126.3(4) . 2_656
Br21 Te2 Br21 Te2 -86.31(8) 2_646 2_656
C5A C10A C9A C8A -0.7(16) . .
C1A C10A C9A C8A -178.3(11) . .
C5A C10A C1A C2A -0.9(16) . .
C9A C10A C1A C2A 176.7(11) . .
C5A C10A C1A Te1 179.0(8) . .
C9A C10A C1A Te1 -3.4(15) . .
Br12 Te1 C1A C2A -40.3(9) . .
Br13 Te1 C1A C2A 49.1(8) . .
Br11 Te1 C1A C2A -124.7(8) 2 .
Br11 Te1 C1A C2A 127.9(8) . .
Br12 Te1 C1A C10A 139.7(8) . .
Br13 Te1 C1A C10A -130.9(9) . .
Br11 Te1 C1A C10A 55.4(9) 2 .
Br11 Te1 C1A C10A -52.0(9) . .
C9A C10A C5A C4A -179.4(10) . .
C1A C10A C5A C4A -1.7(16) . .
C9A C10A C5A C6A 0.5(16) . .
C1A C10A C5A C6A 178.2(10) . .
C7B C6B C5B C4B 179.0(11) . .
C7B C6B C5B C10B -0.6(16) . .
C9B C10B C5B C4B -178.2(10) . .
C1B C10B C5B C4B 2.5(15) . .
C9B C10B C5B C6B 1.4(15) . .
C1B C10B C5B C6B -177.9(10) . .
C9B C10B C1B C2B 179.9(11) . .
C5B C10B C1B C2B -0.9(15) . .
C9B C10B C1B Te2 0.1(15) . .
C5B C10B C1B Te2 179.4(7) . .
Br23 Te2 C1B C2B 40.4(8) . .
Br22 Te2 C1B C2B -48.8(8) . .
Br21 Te2 C1B C2B 125.2(8) . .
Br21 Te2 C1B C2B -127.8(8) 2_646 .
Br23 Te2 C1B C10B -139.8(8) . .
Br22 Te2 C1B C10B 131.0(8) . .
Br21 Te2 C1B C10B -55.0(9) . .
Br21 Te2 C1B C10B 52.0(9) 2_646 .
C10A C1A C2A C3A 2.1(17) . .
Te1 C1A C2A C3A -177.9(9) . .
C5B C10B C9B C8B -1.6(15) . .
C1B C10B C9B C8B 177.7(11) . .
C10B C9B C8B C7B 1.0(17) . .
C1A C2A C3A C4A -0.5(19) . .
C2A C3A C4A C5A -2.2(19) . .
C10A C5A C4A C3A 3.3(17) . .
C6A C5A C4A C3A -176.5(12) . .
C10A C5A C6A C7A -0.2(17) . .
C4A C5A C6A C7A 179.6(11) . .
C6B C5B C4B C3B 177.1(11) . .
C10B C5B C4B C3B -3.3(17) . .
C10B C1B C2B C3B -0.1(17) . .
Te2 C1B C2B C3B 179.7(9) . .
C5B C4B C3B C2B 2.3(19) . .
C1B C2B C3B C4B -0.6(19) . .
C5A C6A C7A C8A 0.2(18) . .
C10A C9A C8A C7A 0.6(17) . .
C6A C7A C8A C9A -0.4(18) . .
C5B C6B C7B C8B -0.1(18) . .
C9B C8B C7B C6B -0.1(18) . .
